data_7022649
loop_
_publ_author_name
'Wang, Yuchao'
'Li, Fengyan'
'Xu, Lin'
'Jiang, Ning'
'Liu, Xizheng'

_publ_section_title
;
 Multidimensional crystal frameworks based on heteropoly blue building
 block of [SiW10Mo(V)2O40]6-: synthesis, structures and magnetic
 properties.
;
_journal_issue 16
_journal_name_full 'Dalton transactions (Cambridge, England : 2003)'
_journal_page_first 5839
_journal_page_last 5847
_journal_paper_doi 10.1039/c3dt32658f
_journal_volume 42
_journal_year 2013
_chemical_absolute_configuration unk
_chemical_formula_sum 'C36 H120 Cu4 Mo4 N12 O108 Si2 W20'
_chemical_formula_weight 6820.54
_space_group_IT_number 5
_symmetry_cell_setting monoclinic
_symmetry_space_group_name_Hall 'C 2y'
_symmetry_space_group_name_H-M 'C 1 2 1'
_atom_sites_solution_hydrogens geom
_atom_sites_solution_primary direct
_atom_sites_solution_secondary difmap
_audit_creation_method SHELXL-97
_cell_angle_alpha 90.00
_cell_angle_beta 105.63
_cell_angle_gamma 90.00
_cell_formula_units_Z 2
_cell_length_a 21.184
_cell_length_b 16.634
_cell_length_c 20.101
_cell_measurement_reflns_used 4505
_cell_measurement_temperature 293(2)
_cell_measurement_theta_max 29.1958
_cell_measurement_theta_min 3.1348
_cell_volume 6821.162
_computing_cell_refinement 'SMART (Bruker, 2002)'
_computing_data_collection 'SMART (Bruker, 2002)'
_computing_data_reduction 'SAINT (Bruker, 2002)'
_computing_molecular_graphics 'DIAMOND (Brandenburg, 1999)'
_computing_publication_material SHELXTL
_computing_structure_refinement 'SHELXL-97 (Sheldrick, 1997)'
_computing_structure_solution 'SHELXS-97 (Sheldrick, 1990)'
_diffrn_ambient_temperature 293(2)
_diffrn_measured_fraction_theta_full 0.996
_diffrn_measured_fraction_theta_max 0.996
_diffrn_measurement_device_type 'Smart CCD Apex II'
_diffrn_measurement_method 'omega and phi'
_diffrn_radiation_monochromator graphite
_diffrn_radiation_source 'fine-focus sealed tube'
_diffrn_radiation_type MoK\a
_diffrn_radiation_wavelength 0.71073
_diffrn_reflns_av_R_equivalents 0.0426
_diffrn_reflns_av_unetI/netI 0.0796
_diffrn_reflns_limit_h_max 11
_diffrn_reflns_limit_h_min -25
_diffrn_reflns_limit_k_max 19
_diffrn_reflns_limit_k_min -19
_diffrn_reflns_limit_l_max 23
_diffrn_reflns_limit_l_min -21
_diffrn_reflns_number 17231
_diffrn_reflns_theta_full 25.00
_diffrn_reflns_theta_max 25.00
_diffrn_reflns_theta_min 1.05
_exptl_absorpt_coefficient_mu 17.873
_exptl_absorpt_correction_T_max 0.140
_exptl_absorpt_correction_T_min 0.045
_exptl_absorpt_correction_type multi-scan
_exptl_absorpt_process_details '(SADABS; Bruker, 2002)'
_exptl_crystal_colour green
_exptl_crystal_density_diffrn 3.320
_exptl_crystal_density_method 'not measured'
_exptl_crystal_description block
_exptl_crystal_F_000 5937.6
_exptl_crystal_size_max 0.24
_exptl_crystal_size_mid 0.16
_exptl_crystal_size_min 0.11
_refine_diff_density_max 1.302
_refine_diff_density_min -1.837
_refine_diff_density_rms 0.301
_refine_ls_abs_structure_details 'Flack H D (1983), Acta Cryst. A39, 876-881'
_refine_ls_abs_structure_Flack 0.47(3)
_refine_ls_extinction_method none
_refine_ls_goodness_of_fit_ref 1.025
_refine_ls_hydrogen_treatment constr
_refine_ls_matrix_type full
_refine_ls_number_parameters 841
_refine_ls_number_reflns 11783
_refine_ls_number_restraints 1825
_refine_ls_restrained_S_all 0.969
_refine_ls_R_factor_all 0.0764
_refine_ls_R_factor_gt 0.0593
_refine_ls_shift/su_max 0.010
_refine_ls_shift/su_mean 0.001
_refine_ls_structure_factor_coef Fsqd
_refine_ls_weighting_details 'calc w=1/[\s^2^(Fo^2^)+(0.0330P)^2^+475.7859P] where P=(Fo^2^+2Fc^2^)/3'
_refine_ls_weighting_scheme calc
_refine_ls_wR_factor_gt 0.1209
_refine_ls_wR_factor_ref 0.1277
_reflns_number_gt 9520
_reflns_number_total 11783
_reflns_threshold_expression >2sigma(I)
_cod_data_source_file c3dt32658f.txt
_cod_data_source_block 2D
_cod_original_cell_volume 6821.3
_cod_original_sg_symbol_Hall 'c 2y'
_cod_original_sg_symbol_H-M 'c 2'
_cod_database_code 7022649

loop_
_symmetry_equiv_pos_as_xyz
'x, y, z'
'-x, y, -z'
'x+1/2, y+1/2, z'
'-x+1/2, y+1/2, -z'

loop_
_atom_site_label
_atom_site_type_symbol
_atom_site_fract_x
_atom_site_fract_y
_atom_site_fract_z
_atom_site_U_iso_or_equiv
_atom_site_adp_type
_atom_site_occupancy
_atom_site_symmetry_multiplicity
_atom_site_calc_flag
_atom_site_refinement_flags
_atom_site_disorder_assembly
_atom_site_disorder_group
Si1 Si 0.2528(4) 0.4416(7) 0.2504(5) 0.0229(12) Uani 1 1 d . . .
Cu1 Cu 0.28584(16) 0.8311(2) 0.40756(18) 0.0328(9) Uani 1 1 d . . .
Cu2 Cu 0.21776(18) 0.0520(3) 0.08893(19) 0.0364(10) Uani 1 1 d . . .
W1 W 0.38907(6) 0.34146(8) 0.21720(7) 0.0294(5) Uani 0.831(14) 1 d P . .
Mo1 Mo 0.38907(6) 0.34146(8) 0.21720(7) 0.0294(5) Uani 0.169(14) 1 d P . .
W2 W 0.29617(7) 0.46665(8) 0.09565(6) 0.0312(5) Uani 0.886(13) 1 d P . .
Mo2 Mo 0.29617(7) 0.46665(8) 0.09565(6) 0.0312(5) Uani 0.114(13) 1 d P . .
W3 W 0.11136(6) 0.33051(8) 0.25273(7) 0.0297(5) Uani 0.854(14) 1 d P . .
Mo3 Mo 0.11136(6) 0.33051(8) 0.25273(7) 0.0297(5) Uani 0.146(14) 1 d P . .
W4 W 0.35525(7) 0.51724(8) 0.40680(6) 0.0261(5) Uani 0.792(13) 1 d P . .
Mo4 Mo 0.35525(7) 0.51724(8) 0.40680(6) 0.0261(5) Uani 0.208(13) 1 d P . .
W5 W 0.21825(7) 0.41205(8) 0.41132(6) 0.0309(5) Uani 0.821(13) 1 d P . .
Mo5 Mo 0.21825(7) 0.41205(8) 0.41132(6) 0.0309(5) Uani 0.179(13) 1 d P . .
W6 W 0.14967(7) 0.35639(9) 0.09952(7) 0.0317(5) Uani 0.853(14) 1 d P . .
Mo6 Mo 0.14967(7) 0.35639(9) 0.09952(7) 0.0317(5) Uani 0.147(14) 1 d P . .
W7 W 0.34936(6) 0.31407(9) 0.38107(7) 0.0307(5) Uani 0.868(13) 1 d P . .
Mo7 Mo 0.34936(6) 0.31407(9) 0.38107(7) 0.0307(5) Uani 0.132(13) 1 d P . .
W8 W 0.39562(6) 0.54459(8) 0.24387(7) 0.0298(5) Uani 0.863(14) 1 d P . .
Mo8 Mo 0.39562(6) 0.54459(8) 0.24387(7) 0.0298(5) Uani 0.137(14) 1 d P . .
W9 W 0.11929(6) 0.54668(9) 0.28110(7) 0.0312(5) Uani 0.853(14) 1 d P . .
Mo9 Mo 0.11929(6) 0.54668(9) 0.28110(7) 0.0312(5) Uani 0.147(14) 1 d P . .
W10 W 0.24350(6) 0.23121(8) 0.22347(7) 0.0277(5) Uani 0.851(14) 1 d P . .
Mo10 Mo 0.24350(6) 0.23121(8) 0.22347(7) 0.0277(5) Uani 0.149(14) 1 d P . .
W11 W 0.25674(6) 0.65067(7) 0.27530(6) 0.0253(5) Uani 0.857(14) 1 d P . .
Mo11 Mo 0.25674(6) 0.65067(7) 0.27530(6) 0.0253(5) Uani 0.143(14) 1 d P . .
W12 W 0.15651(7) 0.57214(9) 0.12661(7) 0.0293(5) Uani 0.796(13) 1 d P . .
Mo12 Mo 0.15651(7) 0.57214(9) 0.12661(7) 0.0293(5) Uani 0.204(13) 1 d P . .
O1 O 0.1755(10) 0.6395(11) 0.3000(10) 0.044(2) Uani 1 1 d U . .
O2 O 0.3298(9) 0.6207(11) 0.2435(10) 0.0409(19) Uani 1 1 d U . .
O3 O 0.2076(9) 0.3661(11) 0.2201(9) 0.0424(19) Uani 1 1 d U . .
O4 O 0.2104(9) 0.5247(11) 0.2382(9) 0.0415(18) Uani 1 1 d U . .
O5 O 0.3138(9) 0.4479(11) 0.2156(9) 0.0418(19) Uani 1 1 d U . .
O6 O 0.1109(10) 0.6221(12) 0.0602(10) 0.045(3) Uani 1 1 d U . .
O7 O 0.3956(10) 0.2442(13) 0.4336(10) 0.045(3) Uani 1 1 d U . .
O8 O 0.1926(11) 0.8196(15) 0.3982(11) 0.047(3) Uani 1 1 d U P .
O9 O 0.2970(11) 0.7395(15) 0.4672(11) 0.044(3) Uani 1 1 d U C .
O10 O 0.2837(9) 0.4241(11) 0.3345(9) 0.0411(19) Uani 1 1 d U . .
O11 O 0.1987(11) 0.1434(15) 0.0256(11) 0.046(3) Uani 1 1 d U . .
O13 O 0.4357(9) 0.4416(12) 0.2391(9) 0.043(2) Uani 1 1 d U . .
O14 O 0.1611(10) 0.2341(12) 0.2513(10) 0.046(2) Uani 1 1 d U . .
O15 O 0.2271(9) 0.3916(11) 0.0836(9) 0.0419(19) Uani 1 1 d U . .
O16 O 0.1902(10) 0.4040(14) 0.4804(10) 0.041(3) Uani 1 1 d U . .
O17 O 0.2888(9) 0.4874(11) 0.4529(9) 0.042(2) Uani 1 1 d U . .
O18 O 0.2852(9) 0.3290(11) 0.4328(9) 0.041(2) Uani 1 1 d U . .
O19 O 0.1684(9) 0.5016(12) 0.3663(9) 0.0430(19) Uani 1 1 d U . .
O20 O 0.0906(10) 0.3323(11) 0.1556(10) 0.045(2) Uani 1 1 d U . .
O21 O 0.3788(10) 0.8380(14) 0.4099(11) 0.044(3) Uani 1 1 d U O .
O23 O 0.2476(10) 0.1307(13) 0.2104(11) 0.048(2) Uani 1 1 d U . .
O24 O 0.3173(9) 0.2710(11) 0.1978(10) 0.0420(18) Uiso 1 1 d U . .
O25 O 0.0432(11) 0.2840(15) 0.2622(12) 0.053(3) Uani 1 1 d U . .
O26 O 0.4064(10) 0.5655(13) 0.4724(10) 0.046(3) Uani 1 1 d U . .
O27 O 0.3109(12) 0.0563(16) 0.0996(12) 0.054(3) Uani 1 1 d U . .
O31 O 0.2352(9) 0.5433(11) 0.1034(9) 0.0435(19) Uani 1 1 d U . .
O32 O 0.0950(9) 0.4420(12) 0.2518(9) 0.0444(19) Uani 1 1 d U . .
O34 O 0.3936(9) 0.3326(11) 0.3117(9) 0.0410(19) Uani 1 1 d U . .
O35 O 0.1081(10) 0.3249(13) 0.0224(10) 0.046(3) Uani 1 1 d U . .
O37 O 0.2719(9) 0.7493(13) 0.2936(11) 0.046(2) Uani 1 1 d U . .
O39 O 0.3637(9) 0.5385(12) 0.1448(9) 0.045(2) Uani 1 1 d U . .
O40 O 0.3054(9) 0.4798(14) 0.0143(10) 0.040(3) Uani 1 1 d U . .
O44 O 0.1647(9) 0.3435(12) 0.3444(9) 0.046(2) Uani 1 1 d U . .
O46 O 0.4629(10) 0.6001(14) 0.2475(10) 0.043(3) Uani 1 1 d U . .
O49 O 0.1243(10) 0.0487(15) 0.0879(11) 0.044(3) Uani 1 1 d U Q .
O50 O 0.3011(10) 0.6018(11) 0.3608(10) 0.0427(19) Uani 1 1 d U . .
O52 O 0.1918(10) 0.2553(11) 0.1326(10) 0.044(2) Uani 1 1 d U . .
O54 O 0.2886(9) 0.2507(11) 0.3148(10) 0.0426(19) Uani 1 1 d U . .
O55 O 0.1284(9) 0.4657(12) 0.1057(9) 0.0427(19) Uani 1 1 d U . .
O56 O 0.4497(10) 0.2815(12) 0.2082(10) 0.043(3) Uani 1 1 d U . .
O57 O 0.2045(10) 0.6624(12) 0.1810(10) 0.044(2) Uani 1 1 d U . .
O59 O 0.0536(10) 0.5838(13) 0.3016(11) 0.049(3) Uani 1 1 d U . .
O60 O 0.3590(9) 0.3798(12) 0.1244(9) 0.044(2) Uani 1 1 d U . .
O61 O 0.0978(10) 0.5772(12) 0.1838(10) 0.045(2) Uani 1 1 d U . .
O63 O 0.3997(9) 0.5247(11) 0.3389(10) 0.043(2) Uani 1 1 d U . .
O71 O 0.3890(9) 0.4099(12) 0.4263(9) 0.043(2) Uani 1 1 d U . .
C1 C 0.460(3) -0.035(4) 0.108(3) 0.045(6) Uiso 0.50 1 d PU A 1
C1' C 0.472(3) -0.011(4) 0.074(3) 0.046(8) Uiso 0.50 1 d PU B 2
C2 C 0.0898(14) 0.104(2) 0.0917(16) 0.040(6) Uani 1 1 d U . .
C3 C 0.4120(11) 0.7710(18) 0.4151(15) 0.036(6) Uani 1 1 d DU . .
C4 C 0.259(3) 0.694(4) 0.474(3) 0.024(7) Uiso 0.50 1 d PU C 1
C4' C 0.235(3) 0.685(4) 0.456(3) 0.042(6) Uiso 0.50 1 d PU C 2
C5 C 0.1528(16) 0.883(2) 0.4023(16) 0.044(5) Uani 1 1 d U . .
C7 C 0.0505(16) 0.934(2) 0.4079(17) 0.057(7) Uani 1 1 d U . .
H7A H 0.0069 0.9135 0.4020 0.086 Uiso 1 1 calc R D 2
H7B H 0.0498 0.9759 0.3752 0.086 Uiso 1 1 calc R D 2
H7C H 0.0670 0.9542 0.4540 0.086 Uiso 1 1 calc R D 2
C8 C 0.0632(17) 0.787(2) 0.3920(18) 0.059(7) Uani 1 1 d U . .
H8A H 0.0172 0.7935 0.3878 0.088 Uiso 1 1 calc R E 2
H8B H 0.0831 0.7569 0.4330 0.088 Uiso 1 1 calc R E 2
H8C H 0.0689 0.7589 0.3523 0.088 Uiso 1 1 calc R E 2
C9 C 0.1944(14) 0.5994(18) 0.5276(15) 0.041(5) Uani 1 1 d U . .
H9A H 0.1609 0.6078 0.4853 0.062 Uiso 1 1 calc R F 2
H9B H 0.1787 0.6169 0.5658 0.062 Uiso 1 1 calc R F 2
H9C H 0.2051 0.5433 0.5326 0.062 Uiso 1 1 calc R F 2
C10 C 0.3161(14) 0.6471(19) 0.5853(14) 0.037(5) Uani 1 1 d U . .
H10A H 0.3076 0.6135 0.6208 0.056 Uiso 1 1 calc R G 2
H10B H 0.3263 0.7006 0.6030 0.056 Uiso 1 1 calc R G 2
H10C H 0.3524 0.6259 0.5710 0.056 Uiso 1 1 calc R G 2
C11 C 0.5046(15) 0.8581(17) 0.4103(17) 0.046(6) Uani 1 1 d DU . .
H11A H 0.5481 0.8474 0.4067 0.069 Uiso 1 1 calc R H 2
H11B H 0.5070 0.8871 0.4522 0.069 Uiso 1 1 calc R H 2
H11C H 0.4813 0.8896 0.3714 0.069 Uiso 1 1 calc R H 2
C12 C 0.5080(13) 0.7043(17) 0.4111(18) 0.051(7) Uani 1 1 d DU . .
H12A H 0.5513 0.7165 0.4075 0.076 Uiso 1 1 calc R I 2
H12B H 0.4857 0.6718 0.3724 0.076 Uiso 1 1 calc R I 2
H12C H 0.5111 0.6754 0.4532 0.076 Uiso 1 1 calc R I 2
C13 C 0.2451(17) 0.190(2) 0.0193(17) 0.044(5) Uani 1 1 d U . .
C14 C 0.3468(16) 0.011(2) 0.0908(16) 0.044(5) Uani 1 1 d U . .
C15 C -0.0140(16) 0.166(2) 0.0882(18) 0.055(7) Uani 1 1 d U . .
H15A H -0.0570 0.1467 0.0872 0.083 Uiso 1 1 calc R J 2
H15B H -0.0163 0.1970 0.0474 0.083 Uiso 1 1 calc R J 2
H15C H 0.0024 0.1988 0.1284 0.083 Uiso 1 1 calc R J 2
C17 C 0.2927(17) 0.289(2) -0.0426(17) 0.052(6) Uani 1 1 d U . .
C18 C 0.195(3) 0.242(5) -0.084(4) 0.048(6) Uiso 0.50 1 d PU K 1
C18' C 0.174(3) 0.221(4) -0.116(3) 0.051(8) Uiso 0.50 1 d PU L 2
C19 C -0.0024(18) 0.026(2) 0.096(2) 0.063(7) Uani 1 1 d U . .
H19A H -0.0477 0.0341 0.0945 0.094 Uiso 1 1 calc R M 2
H19B H 0.0195 0.0010 0.1396 0.094 Uiso 1 1 calc R M 2
H19C H 0.0007 -0.0088 0.0591 0.094 Uiso 1 1 calc R M 2
C20 C 0.447(3) 0.110(4) 0.136(3) 0.047(6) Uiso 0.50 1 d PU N 1
C20' C 0.424(3) 0.120(4) 0.116(3) 0.045(8) Uiso 0.50 1 d PU B 2
N1 N 0.4701(11) 0.7821(14) 0.4112(15) 0.053(8) Uani 1 1 d DU O 2
N2 N 0.0942(13) 0.8664(17) 0.3963(13) 0.048(7) Uani 1 1 d U P 2
N3 N 0.2578(14) 0.6494(19) 0.5260(14) 0.047(7) Uani 1 1 d U C 2
N4 N 0.0277(11) 0.1010(16) 0.0905(13) 0.038(6) Uani 1 1 d U Q 2
N5 N 0.2409(14) 0.2378(18) -0.0340(14) 0.045(7) Uani 1 1 d U L 2
N6 N 0.4166(13) 0.0317(17) 0.1013(13) 0.049(7) Uani 1 1 d U B 2
OW1 O 0.2308(10) -0.0454(15) 0.1490(11) 0.046(4) Uani 1 1 d U R 2
OW2 O 0.1575(10) 0.9262(13) 0.2392(11) 0.055(3) Uani 1 1 d U S 2
OW3 O 0.0957(11) 0.0763(14) 0.2656(11) 0.055(3) Uani 1 1 d U T 2
OW4 O -0.0897(13) 0.5846(16) 0.2638(13) 0.083(5) Uani 1 1 d U U 2
OW5 O -0.0951(13) 0.2896(17) 0.2520(14) 0.077(5) Uani 1 1 d U V 2
OW6 O 0.0929(11) 0.7922(13) 0.1974(11) 0.060(3) Uani 1 1 d U W 2
OW7 O 0.3456(11) -0.0734(15) 0.2403(12) 0.072(5) Uani 1 1 d U X 2
OW8 O 0.2736(10) 0.9276(15) 0.3526(12) 0.047(4) Uani 1 1 d U Y 2

loop_
_atom_site_aniso_label
_atom_site_aniso_U_11
_atom_site_aniso_U_22
_atom_site_aniso_U_33
_atom_site_aniso_U_23
_atom_site_aniso_U_13
_atom_site_aniso_U_12
Si1 0.028(3) 0.024(3) 0.018(2) 0.000(2) 0.007(2) -0.004(2)
Cu1 0.0292(19) 0.036(2) 0.0364(19) 0.0041(17) 0.0144(15) 0.0003(17)
Cu2 0.037(2) 0.041(2) 0.036(2) -0.0029(18) 0.0176(16) 0.0017(19)
W1 0.0286(8) 0.0328(9) 0.0298(8) -0.0037(6) 0.0132(5) 0.0090(6)
Mo1 0.0286(8) 0.0328(9) 0.0298(8) -0.0037(6) 0.0132(5) 0.0090(6)
W2 0.0493(9) 0.0301(8) 0.0206(7) -0.0009(5) 0.0204(6) -0.0032(6)
Mo2 0.0493(9) 0.0301(8) 0.0206(7) -0.0009(5) 0.0204(6) -0.0032(6)
W3 0.0273(8) 0.0309(9) 0.0330(8) -0.0004(5) 0.0114(5) -0.0132(6)
Mo3 0.0273(8) 0.0309(9) 0.0330(8) -0.0004(5) 0.0114(5) -0.0132(6)
W4 0.0290(8) 0.0260(8) 0.0236(7) -0.0056(5) 0.0078(5) -0.0052(5)
Mo4 0.0290(8) 0.0260(8) 0.0236(7) -0.0056(5) 0.0078(5) -0.0052(5)
W5 0.0485(9) 0.0282(8) 0.0233(7) 0.0019(5) 0.0222(6) -0.0040(6)
Mo5 0.0485(9) 0.0282(8) 0.0233(7) 0.0019(5) 0.0222(6) -0.0040(6)
W6 0.0314(8) 0.0357(9) 0.0271(8) -0.0093(6) 0.0065(5) -0.0085(6)
Mo6 0.0314(8) 0.0357(9) 0.0271(8) -0.0093(6) 0.0065(5) -0.0085(6)
W7 0.0327(8) 0.0288(8) 0.0318(8) 0.0077(6) 0.0106(5) 0.0053(6)
Mo7 0.0327(8) 0.0288(8) 0.0318(8) 0.0077(6) 0.0106(5) 0.0053(6)
W8 0.0253(8) 0.0334(9) 0.0326(8) 0.0016(6) 0.0113(5) -0.0082(6)
Mo8 0.0253(8) 0.0334(9) 0.0326(8) 0.0016(6) 0.0113(5) -0.0082(6)
W9 0.0283(8) 0.0310(9) 0.0360(8) -0.0044(6) 0.0115(6) 0.0051(6)
Mo9 0.0283(8) 0.0310(9) 0.0360(8) -0.0044(6) 0.0115(6) 0.0051(6)
W10 0.0345(9) 0.0187(8) 0.0329(8) -0.0047(6) 0.0139(6) -0.0033(6)
Mo10 0.0345(9) 0.0187(8) 0.0329(8) -0.0047(6) 0.0139(6) -0.0033(6)
W11 0.0317(8) 0.0182(8) 0.0273(7) -0.0027(5) 0.0100(5) -0.0019(5)
Mo11 0.0317(8) 0.0182(8) 0.0273(7) -0.0027(5) 0.0100(5) -0.0019(5)
W12 0.0302(8) 0.0289(9) 0.0281(8) 0.0070(6) 0.0067(6) 0.0049(6)
Mo12 0.0302(8) 0.0289(9) 0.0281(8) 0.0070(6) 0.0067(6) 0.0049(6)
O1 0.047(3) 0.048(3) 0.041(3) 0.002(3) 0.016(3) 0.000(3)
O2 0.044(3) 0.043(3) 0.039(3) 0.003(3) 0.015(3) 0.003(3)
O3 0.043(3) 0.043(3) 0.043(3) 0.003(3) 0.014(3) 0.002(3)
O4 0.044(3) 0.042(3) 0.040(3) 0.000(3) 0.014(3) 0.004(3)
O5 0.043(3) 0.042(3) 0.042(3) 0.003(3) 0.013(3) 0.002(3)
O6 0.045(4) 0.045(5) 0.043(4) 0.003(4) 0.009(4) 0.003(4)
O7 0.046(4) 0.044(5) 0.045(4) 0.005(4) 0.010(4) 0.004(4)
O8 0.047(4) 0.051(5) 0.046(4) 0.000(4) 0.019(4) 0.003(4)
O9 0.044(4) 0.046(4) 0.044(4) -0.001(4) 0.017(4) 0.004(4)
O10 0.044(3) 0.041(3) 0.040(3) 0.002(3) 0.014(3) 0.004(3)
O11 0.044(4) 0.047(4) 0.048(4) 0.003(4) 0.017(4) 0.003(4)
O13 0.044(3) 0.043(3) 0.042(3) 0.005(3) 0.012(3) 0.004(3)
O14 0.046(3) 0.048(3) 0.046(3) 0.004(3) 0.017(3) 0.004(3)
O15 0.042(3) 0.042(3) 0.043(3) 0.002(3) 0.016(3) 0.001(3)
O16 0.045(4) 0.042(4) 0.038(4) 0.002(4) 0.014(4) 0.000(4)
O17 0.045(3) 0.042(3) 0.041(3) 0.001(3) 0.017(3) 0.003(3)
O18 0.044(3) 0.041(3) 0.042(3) 0.002(3) 0.015(3) 0.002(3)
O19 0.046(3) 0.042(3) 0.042(3) 0.000(3) 0.014(3) 0.002(3)
O20 0.046(3) 0.047(3) 0.045(3) 0.004(3) 0.016(3) 0.002(3)
O21 0.040(5) 0.050(6) 0.048(5) -0.001(5) 0.020(5) -0.003(5)
O23 0.049(4) 0.047(4) 0.048(4) 0.003(3) 0.015(3) 0.001(3)
O25 0.050(4) 0.055(4) 0.054(4) 0.007(4) 0.016(4) -0.005(4)
O26 0.047(4) 0.048(4) 0.043(4) -0.005(4) 0.011(4) 0.002(4)
O27 0.050(5) 0.056(5) 0.058(5) 0.002(5) 0.019(4) 0.003(5)
O31 0.044(3) 0.044(3) 0.043(3) 0.002(3) 0.013(3) 0.002(3)
O32 0.046(3) 0.045(3) 0.044(3) 0.002(3) 0.014(3) 0.002(3)
O34 0.042(3) 0.042(3) 0.041(3) 0.007(3) 0.015(3) 0.007(3)
O35 0.047(4) 0.048(4) 0.045(4) 0.001(4) 0.013(4) 0.002(4)
O37 0.047(4) 0.047(4) 0.046(4) 0.000(3) 0.017(3) 0.001(3)
O39 0.045(3) 0.043(3) 0.044(3) 0.002(3) 0.010(3) 0.002(3)
O40 0.044(4) 0.042(4) 0.039(4) 0.005(4) 0.019(4) 0.004(4)
O44 0.047(3) 0.046(3) 0.046(3) 0.002(3) 0.015(3) 0.001(3)
O46 0.040(4) 0.047(4) 0.045(4) 0.008(4) 0.015(4) -0.003(4)
O49 0.044(5) 0.049(5) 0.044(5) 0.002(4) 0.021(4) -0.001(5)
O50 0.045(3) 0.044(3) 0.041(3) 0.002(3) 0.014(3) 0.006(3)
O52 0.044(3) 0.046(3) 0.044(3) 0.007(3) 0.017(3) 0.005(3)
O54 0.044(3) 0.045(3) 0.042(3) 0.007(3) 0.016(3) 0.005(3)
O55 0.043(3) 0.044(3) 0.043(3) 0.002(3) 0.014(3) 0.001(3)
O56 0.044(4) 0.042(4) 0.046(4) 0.005(4) 0.021(4) 0.012(4)
O57 0.045(3) 0.047(3) 0.042(3) 0.002(3) 0.017(3) 0.000(3)
O59 0.049(4) 0.051(4) 0.050(4) -0.002(4) 0.018(4) 0.003(4)
O60 0.046(3) 0.043(3) 0.044(3) 0.006(3) 0.015(3) 0.009(3)
O61 0.046(3) 0.048(3) 0.043(3) 0.000(3) 0.015(3) -0.001(3)
O63 0.043(3) 0.044(3) 0.042(3) 0.004(3) 0.012(3) 0.005(3)
O71 0.044(3) 0.044(3) 0.042(3) 0.003(3) 0.014(3) 0.003(3)
C2 0.037(9) 0.046(9) 0.041(9) -0.004(7) 0.018(7) -0.011(7)
C3 0.033(8) 0.046(9) 0.036(8) -0.007(7) 0.021(7) 0.008(7)
C5 0.044(7) 0.047(7) 0.046(7) 0.015(6) 0.019(6) 0.019(6)
C7 0.057(9) 0.058(9) 0.056(9) 0.000(7) 0.014(7) 0.006(7)
C8 0.055(9) 0.059(9) 0.058(9) 0.009(7) 0.008(7) 0.005(7)
C9 0.046(8) 0.039(8) 0.043(8) 0.009(6) 0.019(6) 0.013(7)
C10 0.043(8) 0.038(8) 0.033(7) 0.004(6) 0.016(6) 0.008(6)
C11 0.044(9) 0.054(9) 0.046(9) -0.004(7) 0.020(7) 0.006(7)
C12 0.045(9) 0.052(9) 0.054(9) -0.007(7) 0.011(7) 0.006(7)
C13 0.048(7) 0.045(7) 0.044(6) 0.002(5) 0.018(5) 0.004(5)
C14 0.047(6) 0.046(6) 0.045(6) 0.013(4) 0.021(5) 0.015(5)
C15 0.056(9) 0.059(10) 0.055(9) 0.003(7) 0.022(7) -0.009(7)
C17 0.056(9) 0.050(8) 0.052(8) 0.001(7) 0.015(7) 0.002(7)
C19 0.062(10) 0.064(10) 0.064(10) -0.002(7) 0.021(7) -0.007(8)
N1 0.050(10) 0.065(11) 0.044(10) -0.004(8) 0.010(8) 0.006(8)
N2 0.047(10) 0.054(11) 0.043(9) 0.005(8) 0.012(7) 0.003(8)
N3 0.053(10) 0.045(10) 0.046(10) -0.005(8) 0.018(8) 0.002(8)
N4 0.034(9) 0.046(10) 0.037(9) -0.006(7) 0.016(7) -0.006(7)
N5 0.048(10) 0.045(10) 0.044(10) 0.000(8) 0.015(8) 0.009(8)
N6 0.048(10) 0.052(10) 0.044(9) -0.015(8) 0.007(7) 0.003(8)
OW1 0.046(6) 0.045(7) 0.047(6) 0.005(6) 0.016(5) -0.002(6)
OW2 0.057(5) 0.056(5) 0.054(5) 0.000(5) 0.019(4) 0.006(5)
OW3 0.053(5) 0.056(5) 0.056(5) 0.010(5) 0.014(4) -0.003(5)
OW4 0.084(7) 0.083(7) 0.079(7) -0.002(7) 0.018(6) 0.004(7)
OW5 0.075(7) 0.074(7) 0.080(7) 0.008(6) 0.019(6) -0.009(6)
OW6 0.059(5) 0.062(5) 0.058(5) 0.001(4) 0.016(4) 0.004(4)
OW7 0.066(7) 0.069(7) 0.076(7) 0.004(6) 0.013(6) 0.005(6)
OW8 0.049(6) 0.045(7) 0.049(6) 0.005(6) 0.018(6) 0.000(6)

loop_
_atom_type_symbol
_atom_type_description
_atom_type_scat_dispersion_real
_atom_type_scat_dispersion_imag
_atom_type_scat_source
O O 0.0106 0.0060 'International Tables Vol C Tables 4.2.6.8 and 6.1.1.4'
Si Si 0.0817 0.0704 'International Tables Vol C Tables 4.2.6.8 and 6.1.1.4'
Cu Cu 0.3201 1.2651 'International Tables Vol C Tables 4.2.6.8 and 6.1.1.4'
W W -0.8490 6.8722 'International Tables Vol C Tables 4.2.6.8 and 6.1.1.4'
C C 0.0033 0.0016 'International Tables Vol C Tables 4.2.6.8 and 6.1.1.4'
N N 0.0061 0.0033 'International Tables Vol C Tables 4.2.6.8 and 6.1.1.4'
Mo Mo -1.6832 0.6857 'International Tables Vol C Tables 4.2.6.8 and 6.1.1.4'
H H 0.0000 0.0000 'International Tables Vol C Tables 4.2.6.8 and 6.1.1.4'

loop_
_geom_angle_atom_site_label_1
_geom_angle_atom_site_label_2
_geom_angle_atom_site_label_3
_geom_angle
_geom_angle_site_symmetry_3
O3 Si1 O5 110.6(11) .
O3 Si1 O4 111.1(10) .
O5 Si1 O4 110.4(11) .
O3 Si1 O10 106.3(11) .
O5 Si1 O10 107.9(10) .
O4 Si1 O10 110.5(11) .
O9 Cu1 OW8 176.1(10) .
O9 Cu1 O8 86.2(10) .
OW8 Cu1 O8 92.9(10) .
O9 Cu1 O21 94.4(9) .
OW8 Cu1 O21 86.8(9) .
O8 Cu1 O21 175.4(9) .
O27 Cu2 O11 94.0(10) .
O27 Cu2 O49 174.4(10) .
O11 Cu2 O49 89.1(9) .
O27 Cu2 OW1 89.5(10) .
O11 Cu2 OW1 175.4(9) .
O49 Cu2 OW1 87.6(9) .
O27 Cu2 O40 94.6(9) 4_545
O11 Cu2 O40 82.2(9) 4_545
O49 Cu2 O40 90.4(8) 4_545
OW1 Cu2 O40 94.6(9) 4_545
O56 W1 O24 102.0(9) .
O56 W1 O34 103.3(9) .
O24 W1 O34 88.8(8) .
O56 W1 O60 99.1(9) .
O24 W1 O60 88.1(8) .
O34 W1 O60 157.6(8) .
O56 W1 O13 100.3(9) .
O24 W1 O13 157.7(8) .
O34 W1 O13 87.3(8) .
O60 W1 O13 87.1(8) .
O56 W1 O5 166.8(8) .
O24 W1 O5 87.7(7) .
O34 W1 O5 85.6(7) .
O60 W1 O5 72.1(7) .
O13 W1 O5 70.1(7) .
O40 W2 O31 104.7(9) .
O40 W2 O15 104.2(9) .
O31 W2 O15 86.1(8) .
O40 W2 O39 98.7(9) .
O31 W2 O39 88.2(8) .
O15 W2 O39 157.1(8) .
O40 W2 O60 97.7(9) .
O31 W2 O60 157.5(8) .
O15 W2 O60 89.5(8) .
O39 W2 O60 87.4(8) .
O40 W2 O5 164.9(8) .
O31 W2 O5 85.8(7) .
O15 W2 O5 87.0(7) .
O39 W2 O5 70.5(7) .
O60 W2 O5 72.0(7) .
O25 W3 O20 99.0(10) .
O25 W3 O32 106.9(10) .
O20 W3 O32 89.1(8) .
O25 W3 O44 104.2(9) .
O20 W3 O44 156.6(8) .
O32 W3 O44 87.6(8) .
O25 W3 O14 96.2(10) .
O20 W3 O14 88.4(8) .
O32 W3 O14 156.9(8) .
O44 W3 O14 85.7(8) .
O25 W3 O3 164.8(9) .
O20 W3 O3 71.8(7) .
O32 W3 O3 85.5(7) .
O44 W3 O3 84.8(7) .
O14 W3 O3 71.9(7) .
O26 W4 O63 101.5(9) .
O26 W4 O50 102.0(9) .
O63 W4 O50 87.3(8) .
O26 W4 O71 99.1(9) .
O63 W4 O71 88.7(8) .
O50 W4 O71 158.9(8) .
O26 W4 O17 98.4(9) .
O63 W4 O17 160.1(8) .
O50 W4 O17 90.0(8) .
O71 W4 O17 86.8(8) .
O26 W4 O10 165.9(9) .
O63 W4 O10 87.7(7) .
O50 W4 O10 89.0(7) .
O71 W4 O10 70.1(7) .
O17 W4 O10 72.5(7) .
O16 W5 O44 105.4(9) .
O16 W5 O19 100.6(9) .
O44 W5 O19 89.1(8) .
O16 W5 O18 99.3(9) .
O44 W5 O18 89.5(8) .
O19 W5 O18 159.7(8) .
O16 W5 O17 95.7(9) .
O44 W5 O17 158.9(8) .
O19 W5 O17 87.9(8) .
O18 W5 O17 86.1(7) .
O16 W5 O10 165.5(8) .
O44 W5 O10 86.0(7) .
O19 W5 O10 88.3(7) .
O18 W5 O10 71.4(7) .
O17 W5 O10 73.0(7) .
O35 W6 O15 102.2(9) .
O35 W6 O55 107.0(9) .
O15 W6 O55 86.9(8) .
O35 W6 O52 97.3(10) .
O15 W6 O52 89.2(8) .
O55 W6 O52 155.7(8) .
O35 W6 O20 102.5(9) .
O15 W6 O20 155.2(8) .
O55 W6 O20 87.6(8) .
O52 W6 O20 86.0(8) .
O35 W6 O3 164.9(9) .
O15 W6 O3 85.3(7) .
O55 W6 O3 86.3(7) .
O52 W6 O3 69.5(7) .
O20 W6 O3 70.2(7) .
O7 W7 O54 103.0(9) .
O7 W7 O34 104.6(9) .
O54 W7 O34 87.2(8) .
O7 W7 O71 99.7(9) .
O54 W7 O71 157.2(8) .
O34 W7 O71 88.5(8) .
O7 W7 O18 97.2(9) .
O54 W7 O18 90.4(8) .
O34 W7 O18 158.1(7) .
O71 W7 O18 85.4(8) .
O7 W7 O10 165.7(8) .
O54 W7 O10 86.3(7) .
O34 W7 O10 86.4(7) .
O71 W7 O10 71.1(7) .
O18 W7 O10 71.7(7) .
O46 W8 O2 104.4(10) .
O46 W8 O63 104.0(9) .
O2 W8 O63 87.4(8) .
O46 W8 O13 96.3(9) .
O2 W8 O13 159.1(8) .
O63 W8 O13 89.7(8) .
O46 W8 O39 97.5(9) .
O2 W8 O39 88.8(8) .
O63 W8 O39 158.5(8) .
O13 W8 O39 86.4(8) .
O46 W8 O5 163.5(9) .
O2 W8 O5 87.8(7) .
O63 W8 O5 87.4(7) .
O13 W8 O5 71.5(7) .
O39 W8 O5 71.3(7) .
O59 W9 O32 104.2(10) .
O59 W9 O19 102.3(9) .
O32 W9 O19 87.4(8) .
O59 W9 O1 99.6(9) .
O32 W9 O1 156.2(8) .
O19 W9 O1 88.8(8) .
O59 W9 O61 99.5(9) .
O32 W9 O61 87.5(8) .
O19 W9 O61 158.1(8) .
O1 W9 O61 87.4(8) .
O59 W9 O4 165.9(9) .
O32 W9 O4 85.6(7) .
O19 W9 O4 88.0(7) .
O1 W9 O4 70.8(7) .
O61 W9 O4 70.4(7) .
O23 W10 O54 106.9(9) .
O23 W10 O24 102.8(9) .
O54 W10 O24 88.0(8) .
O23 W10 O52 95.7(9) .
O54 W10 O52 157.4(8) .
O24 W10 O52 88.3(8) .
O23 W10 O14 98.8(9) .
O54 W10 O14 88.6(8) .
O24 W10 O14 158.2(8) .
O52 W10 O14 86.7(8) .
O23 W10 O3 163.6(8) .
O54 W10 O3 86.5(7) .
O24 W10 O3 86.8(7) .
O52 W10 O3 71.0(7) .
O14 W10 O3 71.5(7) .
O37 W11 O2 101.8(9) .
O37 W11 O50 101.5(9) .
O2 W11 O50 86.7(8) .
O37 W11 O1 99.6(9) .
O2 W11 O1 158.6(8) .
O50 W11 O1 89.1(8) .
O37 W11 O57 98.1(9) .
O2 W11 O57 90.0(8) .
O50 W11 O57 160.4(8) .
O1 W11 O57 87.0(8) .
O37 W11 O4 166.4(8) .
O2 W11 O4 88.2(7) .
O50 W11 O4 88.2(7) .
O1 W11 O4 70.7(7) .
O57 W11 O4 72.4(7) .
O6 W12 O55 102.3(9) .
O6 W12 O61 97.5(9) .
O55 W12 O61 87.6(8) .
O6 W12 O31 106.8(9) .
O55 W12 O31 87.4(8) .
O61 W12 O31 155.7(8) .
O6 W12 O57 99.7(9) .
O55 W12 O57 157.9(8) .
O61 W12 O57 87.4(8) .
O31 W12 O57 88.4(8) .
O6 W12 O4 165.1(8) .
O55 W12 O4 86.6(7) .
O61 W12 O4 70.7(7) .
O31 W12 O4 85.3(7) .
O57 W12 O4 71.5(7) .
W9 O1 W11 125.1(10) .
W8 O2 W11 148.0(11) .
Si1 O3 W10 125.4(10) .
Si1 O3 W3 124.1(10) .
W10 O3 W3 92.8(6) .
Si1 O3 W6 121.8(10) .
W10 O3 W6 92.2(6) .
W3 O3 W6 91.1(6) .
Si1 O4 W9 123.5(10) .
Si1 O4 W11 122.8(10) .
W9 O4 W11 93.4(6) .
Si1 O4 W12 122.2(10) .
W9 O4 W12 93.6(7) .
W11 O4 W12 93.3(6) .
Si1 O5 W8 124.5(10) .
Si1 O5 W2 121.4(10) .
W8 O5 W2 93.5(6) .
Si1 O5 W1 123.5(10) .
W8 O5 W1 93.4(6) .
W2 O5 W1 91.9(6) .
C5 O8 Cu1 123(2) .
C4 O9 C4' 16(4) .
C4 O9 Cu1 129(3) .
C4' O9 Cu1 114(3) .
Si1 O10 W7 124.9(10) .
Si1 O10 W5 122.9(10) .
W7 O10 W5 93.6(6) .
Si1 O10 W4 121.3(10) .
W7 O10 W4 93.0(6) .
W5 O10 W4 92.6(6) .
C13 O11 Cu2 120(2) .
W8 O13 W1 125.1(10) .
W3 O14 W10 123.7(10) .
W6 O15 W2 151.6(11) .
W4 O17 W5 121.8(9) .
W7 O18 W5 123.3(9) .
W9 O19 W5 146.5(11) .
W3 O20 W6 126.9(10) .
C3 O21 Cu1 117.9(18) .
W1 O24 W10 147.6(11) .
C14 O27 Cu2 132(3) .
W2 O31 W12 150.3(11) .
W9 O32 W3 151.7(11) .
W1 O34 W7 148.3(11) .
W2 O39 W8 124.7(10) .
W2 O40 Cu2 149.8(12) 4
W5 O44 W3 147.8(11) .
C2 O49 Cu2 127(2) .
W4 O50 W11 147.7(11) .
W10 O52 W6 127.3(10) .
W10 O54 W7 149.4(11) .
W12 O55 W6 148.9(11) .
W11 O57 W12 122.8(10) .
W1 O60 W2 124.1(10) .
W12 O61 W9 125.3(10) .
W4 O63 W8 147.9(11) .
W7 O71 W4 125.8(10) .
O49 C2 N4 126(3) .
N1 C3 O21 112(3) .
N3 C4' O9 93(4) .
N2 C5 O8 116(3) .
O11 C13 N5 124(3) .
O27 C14 N6 121(3) .
C3 N1 C11 129(2) .
C3 N1 C12 113.4(18) .
C11 N1 C12 118(2) .
C5 N2 C8 129(3) .
C5 N2 C7 117(3) .
C8 N2 C7 113(3) .
C10 N3 C4' 140(3) .
C10 N3 C9 120(2) .
C4' N3 C9 100(3) .
C2 N4 C15 126(3) .
C2 N4 C19 120(3) .
C15 N4 C19 113(3) .
C13 N5 C17 125(3) .
C13 N5 C18' 120(3) .
C17 N5 C18' 114(3) .
C14 N6 C20' 108(3) .
C14 N6 C1' 130(3) .
C20' N6 C1' 117(4) .

loop_
_geom_bond_atom_site_label_1
_geom_bond_atom_site_label_2
_geom_bond_distance
_geom_bond_site_symmetry_2
Si1 O3 1.60(2) .
Si1 O5 1.63(2) .
Si1 O4 1.63(2) .
Si1 O10 1.67(2) .
Cu1 O9 1.91(2) .
Cu1 OW8 1.93(2) .
Cu1 O8 1.94(2) .
Cu1 O21 1.96(2) .
Cu2 O27 1.93(2) .
Cu2 O11 1.95(2) .
Cu2 O49 1.98(2) .
Cu2 OW1 2.00(2) .
Cu2 O40 2.33(2) 4_545
W1 O56 1.673(19) .
W1 O24 1.875(19) .
W1 O34 1.883(18) .
W1 O60 1.910(18) .
W1 O13 1.927(19) .
W1 O5 2.378(18) .
W2 O40 1.71(2) .
W2 O31 1.851(19) .
W2 O15 1.889(19) .
W2 O39 1.921(19) .
W2 O60 1.944(19) .
W2 O5 2.360(18) .
W3 O25 1.69(2) .
W3 O20 1.882(19) .
W3 O32 1.886(19) .
W3 O44 1.896(18) .
W3 O14 1.92(2) .
W3 O3 2.378(19) .
W4 O26 1.67(2) .
W4 O63 1.859(19) .
W4 O50 1.892(19) .
W4 O71 1.924(19) .
W4 O17 1.946(18) .
W4 O10 2.372(18) .
W5 O16 1.66(2) .
W5 O44 1.891(19) .
W5 O19 1.908(19) .
W5 O18 1.943(18) .
W5 O17 1.957(19) .
W5 O10 2.345(18) .
W6 O35 1.65(2) .
W6 O15 1.849(19) .
W6 O55 1.886(19) .
W6 O52 1.935(19) .
W6 O20 1.94(2) .
W6 O3 2.410(18) .
W7 O7 1.69(2) .
W7 O54 1.90(2) .
W7 O34 1.903(18) .
W7 O71 1.91(2) .
W7 O18 1.936(18) .
W7 O10 2.337(18) .
W8 O46 1.68(2) .
W8 O2 1.882(19) .
W8 O63 1.918(19) .
W8 O13 1.926(19) .
W8 O39 1.926(18) .
W8 O5 2.319(18) .
W9 O59 1.67(2) .
W9 O32 1.87(2) .
W9 O19 1.902(19) .
W9 O1 1.92(2) .
W9 O61 1.953(19) .
W9 O4 2.344(18) .
W10 O23 1.70(2) .
W10 O54 1.856(19) .
W10 O24 1.893(19) .
W10 O52 1.903(19) .
W10 O14 1.97(2) .
W10 O3 2.364(18) .
W11 O37 1.69(2) .
W11 O2 1.893(19) .
W11 O50 1.905(19) .
W11 O1 1.925(19) .
W11 O57 1.930(19) .
W11 O4 2.350(18) .
W12 O6 1.65(2) .
W12 O55 1.879(19) .
W12 O61 1.908(19) .
W12 O31 1.909(19) .
W12 O57 1.970(19) .
W12 O4 2.361(18) .
O8 C5 1.37(4) .
O9 C4 1.14(6) .
O9 C4' 1.56(7) .
O11 C13 1.29(4) .
O21 C3 1.31(3) .
O27 C14 1.12(4) .
O40 Cu2 2.33(2) 4
O49 C2 1.20(4) .
C1' N6 1.59(6) .
C2 N4 1.31(3) .
C3 N1 1.269(17) .
C4' N3 1.49(7) .
C5 N2 1.24(4) .
C7 N2 1.51(4) .
C8 N2 1.47(4) .
C9 N3 1.59(4) .
C10 N3 1.47(4) .
C11 N1 1.462(18) .
C12 N1 1.524(17) .
C13 N5 1.31(4) .
C14 N6 1.48(4) .
C15 N4 1.39(4) .
C17 N5 1.44(4) .
C18' N5 1.88(7) .
C19 N4 1.42(4) .
C20' N6 1.50(7) .
